data_1011246
loop_
_publ_author_name
'Mehmel, M'

_publ_section_title
;
Ueber die Struktur von Halloysit und Metahalloysit.
;
_journal_coden_ASTM ZEKGAX
_journal_name_full
;
Zeitschrift fuer Kristallographie, Kristallgeometrie, Kristallphysik,
Kristallchemie (-144,1977)
;
_journal_page_first 35
_journal_page_last 43
_journal_volume 90
_journal_year 1935
_chemical_compound_source
;
from Toller Graben, Elbingerode, Harz, Germany
;
_chemical_formula_structural '(O H)8 Al2 Si2 O3'
_chemical_formula_sum 'Al2 H8 O11 Si2'
_chemical_name_mineral Halloysite
_chemical_name_systematic 'Aluminium silicate hydroxide *'
_space_group_IT_number 8
_symmetry_cell_setting monoclinic
_symmetry_Int_Tables_number 8
_symmetry_space_group_name_Hall 'C -2y'
_symmetry_space_group_name_H-M 'C 1 m 1'
_cell_angle_alpha 90
_cell_angle_beta 100
_cell_angle_gamma 90
_cell_formula_units_Z 2
_cell_length_a 5.2
_cell_length_b 8.92
_cell_length_c 10.25
_cell_volume 468.2
_exptl_crystal_density_meas 2.14
_cod_original_formula_sum 'H8 Al2 O11 Si2'
_cod_database_code 1011246

loop_
_symmetry_equiv_pos_as_xyz
x,y,z
x,-y,z
1/2+x,1/2+y,z
1/2+x,1/2-y,z

loop_
_atom_site_label
_atom_site_type_symbol
_atom_site_symmetry_multiplicity
_atom_site_Wyckoff_symbol
_atom_site_fract_x
_atom_site_fract_y
_atom_site_fract_z
_atom_site_occupancy
_atom_site_attached_hydrogens
_atom_site_calc_flag
Al1 Al3+ 4 b 0.25 0.167 0. 1. 0 d
Si1 Si4+ 4 b 0.008 0.167 -0.444 1. 0 d
O1 O2- 4 b -0.046 -0.167 0.118 1. 1 d
O2 O2- 2 a -0.046 0. 0.118 1. 1 d
O3 O2- 4 b -0.046 0.333 0.397 1. 1 d
O4 O2- 4 b -0.046 -0.167 -0.118 1. 1 d
O5 O2- 2 a -0.046 0. -0.118 1. 1 d
O6 O2- 2 a 0.283 0. -0.375 1. 0 d
O7 O2- 4 b 0.033 0.25 -0.375 1. 0 d

loop_
_atom_type_symbol
_atom_type_oxidation_number
Al3+ 3.000
Si4+ 4.000
O2- -2.000
H1+ 1.000
